data_1553857
loop_
_publ_author_name
'Al-Azemi, Talal F.'
'Mohamod, Abdirahman A.'
'Vinodh, Mickey'
'Alipour, Fatemeh H.'

_publ_section_title
;
 A new approach for the synthesis of mono- and A1/A2-dihydroxy-substituted
 pillar[5]arenes and their complexation with alkyl alcohols in solution
 and in the solid state
;
_journal_issue 1
_journal_name_full 'Organic Chemistry Frontiers'
_journal_page_first 10
_journal_paper_doi 10.1039/C7QO00641A
_journal_volume 5
_journal_year 2018
_chemical_formula_moiety 'C44 H48 O12'
_chemical_formula_sum 'C44 H48 O12'
_chemical_formula_weight 768.86
_space_group_IT_number 14
_space_group_name_Hall '-P 2yn'
_space_group_name_H-M_alt 'P 1 21/n 1'
_symmetry_cell_setting monoclinic
_symmetry_Int_Tables_number 14
_symmetry_space_group_name_Hall '-P 2yn'
_symmetry_space_group_name_H-M 'P 1 21/n 1'
_atom_sites_solution_hydrogens geom
_atom_sites_solution_primary direct
_atom_sites_solution_secondary difmap
_audit_update_record
;
2017-06-17 deposited with the CCDC.
2017-10-11 downloaded from the CCDC.
;
_cell_angle_alpha 90.0000
_cell_angle_beta 98.582(7)
_cell_angle_gamma 90.0000
_cell_formula_units_Z 4
_cell_length_a 12.791(4)
_cell_length_b 20.978(7)
_cell_length_c 14.779(4)
_cell_measurement_reflns_used 3092
_cell_measurement_temperature 150
_cell_measurement_theta_max 25.01
_cell_measurement_theta_min 3.00
_cell_volume 3921(2)
_computing_cell_refinement 'CrystalClear-SM Expert 2.0 r4'
_computing_data_collection 'CrystalClear-SM Expert 2.0 r4 (Rigaku, 2009)'
_computing_data_reduction 'CrystalClear-SM Expert 2.0 r4'
_computing_molecular_graphics 'CrystalStructure 4.0'
_computing_publication_material 'CrystalStructure 4.0 (Rigaku, 2010)'
_computing_structure_refinement 'SHELXL97 (Sheldrick, 2008)'
_computing_structure_solution 'Il Milione (Burla, et al., 2007)'
_diffrn_ambient_temperature 150
_diffrn_detector_area_resol_mean 10.000
_diffrn_measured_fraction_theta_full 0.980
_diffrn_measured_fraction_theta_max 0.980
_diffrn_measurement_device_type 'Rigaku R-AXIS RAPID'
_diffrn_measurement_method \w
_diffrn_radiation_type 'Mo K\a'
_diffrn_radiation_wavelength 0.71075
_diffrn_reflns_av_R_equivalents 0.1246
_diffrn_reflns_limit_h_max 15
_diffrn_reflns_limit_h_min -15
_diffrn_reflns_limit_k_max 24
_diffrn_reflns_limit_k_min -24
_diffrn_reflns_limit_l_max 14
_diffrn_reflns_limit_l_min -17
_diffrn_reflns_number 25694
_diffrn_reflns_theta_full 25.03
_diffrn_reflns_theta_max 25.02
_diffrn_standards_number 0
_exptl_absorpt_coefficient_mu 0.094
_exptl_absorpt_correction_T_max 0.992
_exptl_absorpt_correction_T_min 0.581
_exptl_absorpt_correction_type multi-scan
_exptl_absorpt_process_details 'ABSCOR (Rigaku, 1995)'
_exptl_crystal_colour Colorless
_exptl_crystal_density_diffrn 1.302
_exptl_crystal_density_method 'not measured'
_exptl_crystal_description Block
_exptl_crystal_F_000 1632.00
_exptl_crystal_size_max 0.110
_exptl_crystal_size_mid 0.100
_exptl_crystal_size_min 0.080
_refine_diff_density_max 0.330
_refine_diff_density_min -0.210
_refine_ls_extinction_method none
_refine_ls_goodness_of_fit_ref 0.967
_refine_ls_hydrogen_treatment constr
_refine_ls_number_parameters 517
_refine_ls_number_reflns 6793
_refine_ls_number_restraints 16
_refine_ls_R_factor_gt 0.0801
_refine_ls_shift/su_max 0.002
_refine_ls_structure_factor_coef Fsqd
_refine_ls_weighting_details 'w = 1/[\s^2^(Fo^2^)+(0.1065P)^2^+0.0000P] where P=(Fo^2^+2Fc^2^)/3'
_refine_ls_weighting_scheme calc
_refine_ls_wR_factor_ref 0.2320
_reflns_number_gt 2715
_reflns_number_total 6793
_reflns_threshold_expression F^2^>2.0\s(F^2^)
_cod_data_source_file c7qo00641a2.cif
_cod_data_source_block User-defined
_cod_original_cell_volume 3921.2(19)
_cod_database_code 1553857

loop_
_symmetry_equiv_pos_site_id
_symmetry_equiv_pos_as_xyz
1 +X,+Y,+Z
2 1/2-X,1/2+Y,1/2-Z
3 -X,-Y,-Z
4 1/2+X,1/2-Y,1/2+Z

loop_
_atom_site_label
_atom_site_type_symbol
_atom_site_fract_x
_atom_site_fract_y
_atom_site_fract_z
_atom_site_U_iso_or_equiv
_atom_site_adp_type
_atom_site_occupancy
_atom_site_symmetry_multiplicity
_atom_site_calc_flag
_atom_site_refinement_flags
O1 O 0.2589(3) 0.8671(2) 0.1689(3) 0.0918(12) Uani 1.0 4 d .
O2 O 0.1479(3) 0.9789(2) 0.4780(4) 0.0995(14) Uani 1.0 4 d .
O3 O 0.5585(4) 0.72279(18) 0.2224(3) 0.0865(12) Uani 1.0 4 d .
O4 O 0.5103(3) 0.91584(17) 0.4649(3) 0.0835(12) Uani 1.0 4 d .
O5 O 0.5711(3) 0.60324(17) 0.2867(3) 0.0835(11) Uani 1.0 4 d .
O6 O 0.3971(3) 0.60455(18) 0.6068(3) 0.0786(11) Uani 1.0 4 d .
O7 O 0.0123(3) 0.5975(2) 0.2769(3) 0.0878(12) Uani 1.0 4 d .
O8 O 0.2160(3) 0.53186(17) 0.6204(3) 0.0754(11) Uani 1.0 4 d .
O9 O -0.1507(3) 0.69285(18) 0.2620(3) 0.0838(12) Uani 1.0 4 d .
O10 O 0.0515(4) 0.8398(2) 0.5444(3) 0.1039(14) Uani 1.0 4 d .
O11 O 0.1834(5) 0.7398(3) 0.1672(4) 0.139(2) Uani 1.0 4 d .
O12 O 0.2637(4) 0.6906(2) 0.2918(4) 0.1044(14) Uani 1.0 4 d .
C1 C 0.1029(4) 0.9141(3) 0.3497(5) 0.0711(15) Uani 1.0 4 d .
C2 C 0.1309(5) 0.8880(3) 0.2709(5) 0.0785(17) Uani 1.0 4 d .
C3 C 0.2306(5) 0.8951(3) 0.2474(4) 0.0694(15) Uani 1.0 4 d .
C4 C 0.3089(4) 0.9292(3) 0.3022(4) 0.0633(14) Uani 1.0 4 d .
C5 C 0.2798(4) 0.9580(3) 0.3789(4) 0.0712(15) Uani 1.0 4 d .
C6 C 0.1784(5) 0.9503(3) 0.4016(5) 0.0739(16) Uani 1.0 4 d .
C7 C 0.4192(4) 0.9319(3) 0.2808(4) 0.0691(15) Uani 1.0 4 d .
C8 C 0.4818(4) 0.8726(3) 0.3167(4) 0.0571(13) Uani 1.0 4 d .
C9 C 0.4966(4) 0.8236(3) 0.2573(4) 0.0659(14) Uani 1.0 4 d .
C10 C 0.5462(4) 0.7685(3) 0.2884(4) 0.0592(13) Uani 1.0 4 d .
C11 C 0.5842(4) 0.7597(3) 0.3793(4) 0.0555(13) Uani 1.0 4 d .
C12 C 0.5701(4) 0.8091(3) 0.4396(4) 0.0621(14) Uani 1.0 4 d .
C13 C 0.5212(4) 0.8646(3) 0.4078(4) 0.0612(13) Uani 1.0 4 d .
C14 C 0.6361(4) 0.6973(3) 0.4170(4) 0.0635(14) Uani 1.0 4 d .
C15 C 0.5551(4) 0.6473(3) 0.4312(4) 0.0547(13) Uani 1.0 4 d .
C16 C 0.5236(4) 0.6007(3) 0.3653(4) 0.0595(13) Uani 1.0 4 d .
C17 C 0.4487(4) 0.5563(3) 0.3793(4) 0.0616(14) Uani 1.0 4 d .
C18 C 0.4023(4) 0.5556(2) 0.4584(4) 0.0558(13) Uani 1.0 4 d .
C19 C 0.4360(4) 0.6017(3) 0.5244(4) 0.0598(13) Uani 1.0 4 d .
C20 C 0.5092(4) 0.6461(3) 0.5107(4) 0.0558(13) Uani 1.0 4 d .
C21 C 0.3168(4) 0.5069(3) 0.4689(4) 0.0623(14) Uani 1.0 4 d .
C22 C 0.2081(4) 0.5359(2) 0.4604(4) 0.0572(13) Uani 1.0 4 d .
C23 C 0.1550(4) 0.5529(3) 0.3746(4) 0.0610(14) Uani 1.0 4 d .
C24 C 0.0580(4) 0.5829(3) 0.3652(4) 0.0631(14) Uani 1.0 4 d .
C25 C 0.0087(4) 0.5962(3) 0.4392(4) 0.0634(14) Uani 1.0 4 d .
C26 C 0.0616(4) 0.5782(3) 0.5267(4) 0.0620(14) Uani 1.0 4 d .
C27 C 0.1581(4) 0.5488(3) 0.5354(4) 0.0606(13) Uani 1.0 4 d .
C28 C -0.0935(4) 0.6328(3) 0.4316(4) 0.0720(16) Uani 1.0 4 d .
C29 C -0.0765(4) 0.7034(3) 0.4157(4) 0.0625(14) Uani 1.0 4 d .
C30 C -0.1039(4) 0.7329(3) 0.3311(4) 0.0675(15) Uani 1.0 4 d .
C31 C -0.0828(4) 0.7968(3) 0.3198(4) 0.0662(15) Uani 1.0 4 d .
C32 C -0.0319(4) 0.8337(3) 0.3891(5) 0.0701(15) Uani 1.0 4 d .
C33 C -0.0029(4) 0.8032(3) 0.4741(4) 0.0741(16) Uani 1.0 4 d .
C34 C -0.0263(4) 0.7401(3) 0.4850(4) 0.0731(15) Uani 1.0 4 d .
C35 C -0.0072(4) 0.9025(3) 0.3742(5) 0.0823(17) Uani 1.0 4 d .
C36 C 0.2279(6) 1.0111(4) 0.5400(5) 0.126(3) Uani 1.0 4 d .
C37 C 0.5011(5) 0.9031(3) 0.5559(5) 0.099(2) Uani 1.0 4 d .
C38 C 0.5606(6) 0.5515(3) 0.2268(5) 0.103(2) Uani 1.0 4 d .
C39 C 0.1692(5) 0.5430(4) 0.6985(5) 0.115(3) Uani 1.0 4 d .
C40 C -0.1865(5) 0.7196(4) 0.1730(5) 0.105(3) Uani 1.0 4 d .
C41 C 0.3012(6) 0.6536(5) 0.1535(6) 0.144(3) Uani 1.0 4 d .
C42 C 0.2421(6) 0.6987(4) 0.2030(6) 0.102(3) Uani 1.0 4 d .
C43 C 0.2083(7) 0.7304(4) 0.3477(6) 0.134(3) Uani 1.0 4 d .
C44 C 0.2704(7) 0.7432(6) 0.4354(7) 0.201(6) Uani 1.0 4 d .
H1 H 0.2321 0.8306 0.1620 0.1101 Uiso 1.0 4 calc R
H2 H 0.0796 0.8643 0.2315 0.0942 Uiso 1.0 4 calc R
H3 H 0.5634 0.6865 0.2467 0.1038 Uiso 1.0 4 calc R
H5 H 0.3298 0.9835 0.4169 0.0855 Uiso 1.0 4 calc R
H6 H 0.3403 0.5839 0.6026 0.0943 Uiso 1.0 4 calc R
H7 H -0.0416 0.6201 0.2784 0.1053 Uiso 1.0 4 calc R
H7A H 0.4549 0.9705 0.3091 0.0829 Uiso 1.0 4 calc R
H7B H 0.4174 0.9351 0.2137 0.0829 Uiso 1.0 4 calc R
H9 H 0.4718 0.8283 0.1938 0.0791 Uiso 1.0 4 calc R
H10 H 0.0687 0.8169 0.5909 0.1247 Uiso 1.0 4 calc R
H12 H 0.5946 0.8043 0.5032 0.0745 Uiso 1.0 4 calc R
H14A H 0.6818 0.6808 0.3739 0.0762 Uiso 1.0 4 calc R
H14B H 0.6815 0.7059 0.4761 0.0762 Uiso 1.0 4 calc R
H17 H 0.4280 0.5252 0.3334 0.0739 Uiso 1.0 4 calc R
H20 H 0.5297 0.6772 0.5567 0.0669 Uiso 1.0 4 calc R
H21A H 0.3169 0.4735 0.4215 0.0748 Uiso 1.0 4 calc R
H21B H 0.3336 0.4860 0.5294 0.0748 Uiso 1.0 4 calc R
H23 H 0.1860 0.5435 0.3216 0.0732 Uiso 1.0 4 calc R
H26 H 0.0299 0.5866 0.5796 0.0744 Uiso 1.0 4 calc R
H28A H -0.1246 0.6273 0.4885 0.0864 Uiso 1.0 4 calc R
H28B H -0.1441 0.6155 0.3802 0.0864 Uiso 1.0 4 calc R
H31 H -0.1045 0.8158 0.2617 0.0795 Uiso 1.0 4 calc R
H34 H -0.0068 0.7212 0.5435 0.0877 Uiso 1.0 4 calc R
H35A H -0.0142 0.9266 0.4305 0.0988 Uiso 1.0 4 calc R
H35B H -0.0602 0.9195 0.3244 0.0988 Uiso 1.0 4 calc R
H36A H 0.2575 1.0461 0.5079 0.1516 Uiso 1.0 4 calc R
H36B H 0.2843 0.9810 0.5629 0.1516 Uiso 1.0 4 calc R
H36C H 0.1966 1.0283 0.5915 0.1516 Uiso 1.0 4 calc R
H37A H 0.4780 0.9418 0.5846 0.1184 Uiso 1.0 4 calc R
H37B H 0.5697 0.8895 0.5886 0.1184 Uiso 1.0 4 calc R
H37C H 0.4490 0.8692 0.5586 0.1184 Uiso 1.0 4 calc R
H38A H 0.6113 0.5556 0.1836 0.1232 Uiso 1.0 4 calc R
H38B H 0.4886 0.5505 0.1930 0.1232 Uiso 1.0 4 calc R
H38C H 0.5744 0.5119 0.2617 0.1232 Uiso 1.0 4 calc R
H39A H 0.2102 0.5215 0.7510 0.1378 Uiso 1.0 4 calc R
H39B H 0.0968 0.5264 0.6889 0.1378 Uiso 1.0 4 calc R
H39C H 0.1678 0.5889 0.7103 0.1378 Uiso 1.0 4 calc R
H40A H -0.2201 0.6862 0.1323 0.1265 Uiso 1.0 4 calc R
H40B H -0.1260 0.7371 0.1477 0.1265 Uiso 1.0 4 calc R
H40C H -0.2377 0.7536 0.1785 0.1265 Uiso 1.0 4 calc R
H41A H 0.3479 0.6277 0.1976 0.1731 Uiso 1.0 4 calc R
H41B H 0.3436 0.6774 0.1149 0.1731 Uiso 1.0 4 calc R
H41C H 0.2515 0.6258 0.1151 0.1731 Uiso 1.0 4 calc R
H43A H 0.1416 0.7092 0.3570 0.1610 Uiso 1.0 4 calc R
H43B H 0.1900 0.7712 0.3156 0.1610 Uiso 1.0 4 calc R
H44A H 0.3360 0.7647 0.4265 0.2409 Uiso 1.0 4 calc R
H44B H 0.2872 0.7029 0.4680 0.2409 Uiso 1.0 4 calc R
H44C H 0.2300 0.7706 0.4713 0.2409 Uiso 1.0 4 calc R

loop_
_atom_site_aniso_label
_atom_site_aniso_U_11
_atom_site_aniso_U_22
_atom_site_aniso_U_33
_atom_site_aniso_U_12
_atom_site_aniso_U_13
_atom_site_aniso_U_23
O1 0.103(3) 0.096(4) 0.076(3) -0.001(3) 0.012(3) -0.007(3)
O2 0.086(3) 0.109(4) 0.109(4) 0.001(3) 0.036(3) -0.021(3)
O3 0.119(3) 0.075(3) 0.068(3) 0.018(3) 0.019(3) -0.003(2)
O4 0.112(3) 0.067(3) 0.071(3) 0.004(2) 0.012(3) -0.011(3)
O5 0.107(3) 0.063(3) 0.090(3) -0.001(2) 0.046(3) -0.012(3)
O6 0.086(3) 0.083(3) 0.070(3) -0.014(2) 0.019(2) -0.007(2)
O7 0.091(3) 0.101(4) 0.067(3) 0.020(3) 0.001(2) 0.003(3)
O8 0.070(2) 0.097(3) 0.061(3) 0.0156(19) 0.0145(19) 0.025(2)
O9 0.084(3) 0.088(3) 0.074(3) -0.000(2) -0.008(2) 0.013(3)
O10 0.127(4) 0.101(4) 0.079(4) 0.003(3) 0.001(3) -0.013(3)
O11 0.176(5) 0.098(4) 0.125(5) 0.026(4) -0.031(4) -0.009(4)
O12 0.109(4) 0.102(4) 0.100(4) 0.022(3) 0.007(3) -0.003(3)
C1 0.066(4) 0.054(4) 0.094(5) 0.008(3) 0.012(4) 0.005(4)
C2 0.066(4) 0.075(4) 0.091(5) 0.006(3) 0.001(4) 0.002(4)
C3 0.084(4) 0.059(4) 0.067(4) 0.014(3) 0.014(4) 0.007(3)
C4 0.073(4) 0.048(4) 0.070(4) 0.010(3) 0.014(3) 0.010(3)
C5 0.075(4) 0.051(4) 0.091(5) 0.003(3) 0.022(3) 0.005(3)
C6 0.086(4) 0.055(4) 0.086(5) 0.012(3) 0.032(4) 0.002(3)
C7 0.086(4) 0.053(4) 0.072(4) 0.002(3) 0.022(3) 0.007(3)
C8 0.058(3) 0.052(4) 0.063(4) -0.001(3) 0.013(3) 0.008(3)
C9 0.083(4) 0.059(4) 0.057(4) 0.004(3) 0.014(3) 0.003(3)
C10 0.068(3) 0.051(4) 0.060(4) -0.001(3) 0.016(3) -0.003(3)
C11 0.052(3) 0.058(4) 0.057(4) -0.003(3) 0.011(3) 0.001(3)
C12 0.066(3) 0.064(4) 0.054(4) -0.004(3) 0.001(3) 0.002(3)
C13 0.070(4) 0.050(4) 0.063(4) -0.003(3) 0.009(3) -0.010(3)
C14 0.058(3) 0.060(4) 0.071(4) 0.007(3) 0.005(3) 0.005(3)
C15 0.050(3) 0.048(3) 0.065(4) 0.004(3) 0.003(3) 0.005(3)
C16 0.057(3) 0.059(4) 0.065(4) 0.010(3) 0.016(3) 0.005(3)
C17 0.069(3) 0.051(4) 0.066(4) 0.008(3) 0.014(3) -0.008(3)
C18 0.048(3) 0.045(3) 0.072(4) 0.010(2) 0.003(3) 0.007(3)
C19 0.054(3) 0.057(4) 0.067(4) 0.006(3) 0.005(3) 0.002(3)
C20 0.050(3) 0.061(4) 0.054(4) 0.002(3) -0.001(3) -0.004(3)
C21 0.057(3) 0.052(3) 0.076(4) 0.008(3) 0.006(3) -0.000(3)
C22 0.067(3) 0.039(3) 0.067(4) -0.001(3) 0.013(3) 0.004(3)
C23 0.063(3) 0.058(4) 0.063(4) 0.003(3) 0.011(3) -0.008(3)
C24 0.069(4) 0.062(4) 0.055(4) 0.002(3) 0.001(3) 0.004(3)
C25 0.061(3) 0.060(4) 0.070(4) 0.002(3) 0.014(3) 0.013(3)
C26 0.052(3) 0.067(4) 0.071(4) 0.004(3) 0.023(3) 0.015(3)
C27 0.061(3) 0.056(4) 0.065(4) -0.000(3) 0.010(3) 0.017(3)
C28 0.056(3) 0.081(4) 0.080(5) 0.008(3) 0.016(3) 0.026(3)
C29 0.046(3) 0.078(4) 0.064(4) 0.009(3) 0.012(3) 0.012(4)
C30 0.055(3) 0.083(5) 0.064(4) 0.011(3) 0.009(3) 0.005(4)
C31 0.056(3) 0.077(5) 0.066(4) 0.013(3) 0.009(3) 0.020(4)
C32 0.063(4) 0.069(4) 0.081(5) 0.011(3) 0.019(3) 0.003(4)
C33 0.071(4) 0.087(5) 0.063(4) 0.014(3) 0.008(3) -0.006(4)
C34 0.085(4) 0.078(5) 0.061(4) 0.019(4) 0.024(3) 0.013(4)
C35 0.072(4) 0.068(4) 0.109(5) 0.010(3) 0.021(4) 0.002(4)
C36 0.121(6) 0.168(8) 0.097(6) 0.004(5) 0.037(5) -0.037(5)
C37 0.127(5) 0.094(5) 0.076(5) 0.009(4) 0.018(4) -0.020(4)
C38 0.143(6) 0.075(5) 0.100(5) 0.019(4) 0.049(5) -0.008(4)
C39 0.104(5) 0.175(8) 0.068(5) 0.037(5) 0.019(4) 0.034(5)
C40 0.114(5) 0.124(6) 0.071(5) 0.002(4) -0.012(4) 0.012(4)
C41 0.138(7) 0.177(9) 0.114(7) 0.019(6) 0.009(6) -0.025(6)
C42 0.111(6) 0.096(6) 0.094(7) -0.000(5) -0.001(5) -0.022(5)
C43 0.163(7) 0.116(7) 0.124(7) 0.041(6) 0.024(6) -0.022(5)
C44 0.130(7) 0.287(14) 0.170(10) 0.070(8) -0.026(6) -0.090(9)

loop_
_atom_type_symbol
_atom_type_description
_atom_type_scat_dispersion_real
_atom_type_scat_dispersion_imag
_atom_type_scat_source
C C 0.0033 0.0016
;
International Tables for Crystallography
(1992, Vol. C, Tables 4.2.6.8 and 6.1.1.4)
;
H H 0.0000 0.0000
;
International Tables for Crystallography
(1992, Vol. C, Table 6.1.1.4)
;
O O 0.0106 0.0060
;
International Tables for Crystallography
(1992, Vol. C, Tables 4.2.6.8 and 6.1.1.4)
;

loop_
_geom_angle_atom_site_label_1
_geom_angle_atom_site_label_2
_geom_angle_atom_site_label_3
_geom_angle
_geom_angle_publ_flag
C6 O2 C36 117.6(5) yes
C13 O4 C37 118.0(5) yes
C16 O5 C38 119.2(5) yes
C27 O8 C39 117.6(4) yes
C30 O9 C40 118.7(5) yes
C42 O12 C43 116.9(6) yes
C2 C1 C6 116.2(6) yes
C2 C1 C35 120.1(5) yes
C6 C1 C35 123.7(6) yes
C1 C2 C3 122.3(5) yes
O1 C3 C2 121.9(5) yes
O1 C3 C4 116.5(5) yes
C2 C3 C4 121.5(6) yes
C3 C4 C5 116.4(5) yes
C3 C4 C7 121.3(5) yes
C5 C4 C7 122.3(5) yes
C4 C5 C6 121.2(5) yes
O2 C6 C1 115.8(6) yes
O2 C6 C5 122.0(5) yes
C1 C6 C5 122.2(6) yes
C4 C7 C8 110.9(5) yes
C7 C8 C9 119.9(5) yes
C7 C8 C13 122.3(5) yes
C9 C8 C13 117.7(5) yes
C8 C9 C10 121.1(5) yes
O3 C10 C9 116.2(5) yes
O3 C10 C11 122.1(5) yes
C9 C10 C11 121.6(5) yes
C10 C11 C12 117.6(5) yes
C10 C11 C14 122.9(5) yes
C12 C11 C14 119.5(5) yes
C11 C12 C13 120.5(5) yes
O4 C13 C8 116.5(5) yes
O4 C13 C12 122.1(5) yes
C8 C13 C12 121.4(5) yes
C11 C14 C15 112.0(4) yes
C14 C15 C16 121.5(5) yes
C14 C15 C20 120.9(5) yes
C16 C15 C20 117.5(5) yes
O5 C16 C15 116.1(5) yes
O5 C16 C17 123.6(5) yes
C15 C16 C17 120.4(5) yes
C16 C17 C18 121.9(5) yes
C17 C18 C19 117.1(5) yes
C17 C18 C21 119.8(5) yes
C19 C18 C21 123.1(5) yes
O6 C19 C18 122.1(5) yes
O6 C19 C20 116.6(5) yes
C18 C19 C20 121.3(5) yes
C15 C20 C19 121.8(5) yes
C18 C21 C22 112.8(4) yes
C21 C22 C23 119.8(5) yes
C21 C22 C27 122.9(5) yes
C23 C22 C27 117.2(5) yes
C22 C23 C24 121.2(5) yes
O7 C24 C23 116.3(5) yes
O7 C24 C25 121.9(5) yes
C23 C24 C25 121.7(5) yes
C24 C25 C26 117.4(5) yes
C24 C25 C28 122.8(5) yes
C26 C25 C28 119.7(5) yes
C25 C26 C27 120.4(5) yes
O8 C27 C22 114.9(4) yes
O8 C27 C26 123.1(5) yes
C22 C27 C26 122.0(5) yes
C25 C28 C29 111.5(4) yes
C28 C29 C30 123.4(5) yes
C28 C29 C34 119.7(5) yes
C30 C29 C34 116.8(6) yes
O9 C30 C29 114.5(5) yes
O9 C30 C31 124.7(5) yes
C29 C30 C31 120.8(5) yes
C30 C31 C32 122.5(6) yes
C31 C32 C33 116.3(6) yes
C31 C32 C35 121.4(6) yes
C33 C32 C35 122.3(6) yes
O10 C33 C32 116.8(6) yes
O10 C33 C34 122.5(6) yes
C32 C33 C34 120.7(6) yes
C29 C34 C33 122.8(6) yes
C1 C35 C32 114.3(5) yes
O11 C42 O12 123.6(8) yes
O11 C42 C41 124.9(8) yes
O12 C42 C41 111.5(7) yes
O12 C43 C44 111.9(7) yes
C3 O1 H1 109.477 no
C10 O3 H3 109.475 no
C19 O6 H6 109.478 no
C24 O7 H7 109.474 no
C33 O10 H10 109.472 no
C1 C2 H2 118.829 no
C3 C2 H2 118.826 no
C4 C5 H5 119.384 no
C6 C5 H5 119.381 no
C4 C7 H7A 109.464 no
C4 C7 H7B 109.461 no
C8 C7 H7A 109.455 no
C8 C7 H7B 109.459 no
H7A C7 H7B 108.051 no
C8 C9 H9 119.447 no
C10 C9 H9 119.458 no
C11 C12 H12 119.756 no
C13 C12 H12 119.734 no
C11 C14 H14A 109.214 no
C11 C14 H14B 109.217 no
C15 C14 H14A 109.219 no
C15 C14 H14B 109.217 no
H14A C14 H14B 107.899 no
C16 C17 H17 119.030 no
C18 C17 H17 119.034 no
C15 C20 H20 119.130 no
C19 C20 H20 119.118 no
C18 C21 H21A 109.017 no
C18 C21 H21B 109.021 no
C22 C21 H21A 109.023 no
C22 C21 H21B 109.021 no
H21A C21 H21B 107.794 no
C22 C23 H23 119.418 no
C24 C23 H23 119.418 no
C25 C26 H26 119.775 no
C27 C26 H26 119.775 no
C25 C28 H28A 109.320 no
C25 C28 H28B 109.330 no
C29 C28 H28A 109.314 no
C29 C28 H28B 109.318 no
H28A C28 H28B 107.970 no
C30 C31 H31 118.743 no
C32 C31 H31 118.742 no
C29 C34 H34 118.593 no
C33 C34 H34 118.570 no
C1 C35 H35A 108.685 no
C1 C35 H35B 108.682 no
C32 C35 H35A 108.690 no
C32 C35 H35B 108.699 no
H35A C35 H35B 107.611 no
O2 C36 H36A 109.472 no
O2 C36 H36B 109.484 no
O2 C36 H36C 109.467 no
H36A C36 H36B 109.469 no
H36A C36 H36C 109.468 no
H36B C36 H36C 109.467 no
O4 C37 H37A 109.464 no
O4 C37 H37B 109.469 no
O4 C37 H37C 109.474 no
H37A C37 H37B 109.471 no
H37A C37 H37C 109.475 no
H37B C37 H37C 109.475 no
O5 C38 H38A 109.471 no
O5 C38 H38B 109.472 no
O5 C38 H38C 109.473 no
H38A C38 H38B 109.466 no
H38A C38 H38C 109.476 no
H38B C38 H38C 109.468 no
O8 C39 H39A 109.469 no
O8 C39 H39B 109.472 no
O8 C39 H39C 109.479 no
H39A C39 H39B 109.463 no
H39A C39 H39C 109.476 no
H39B C39 H39C 109.468 no
O9 C40 H40A 109.465 no
O9 C40 H40B 109.473 no
O9 C40 H40C 109.471 no
H40A C40 H40B 109.474 no
H40A C40 H40C 109.468 no
H40B C40 H40C 109.476 no
C42 C41 H41A 109.473 no
C42 C41 H41B 109.472 no
C42 C41 H41C 109.470 no
H41A C41 H41B 109.469 no
H41A C41 H41C 109.461 no
H41B C41 H41C 109.483 no
O12 C43 H43A 109.227 no
O12 C43 H43B 109.230 no
C44 C43 H43A 109.222 no
C44 C43 H43B 109.222 no
H43A C43 H43B 107.907 no
C43 C44 H44A 109.472 no
C43 C44 H44B 109.470 no
C43 C44 H44C 109.469 no
H44A C44 H44B 109.481 no
H44A C44 H44C 109.466 no
H44B C44 H44C 109.470 no

loop_
_geom_bond_atom_site_label_1
_geom_bond_atom_site_label_2
_geom_bond_distance
_geom_bond_publ_flag
O1 C3 1.395(8) yes
O2 C6 1.386(8) yes
O2 C36 1.436(8) yes
O3 C10 1.394(7) yes
O4 C13 1.387(7) yes
O4 C37 1.393(8) yes
O5 C16 1.391(7) yes
O5 C38 1.395(8) yes
O6 C19 1.384(7) yes
O7 C24 1.381(7) yes
O8 C27 1.405(6) yes
O8 C39 1.397(8) yes
O9 C30 1.387(7) yes
O9 C40 1.441(8) yes
O10 C33 1.394(7) yes
O11 C42 1.212(10) yes
O12 C42 1.311(11) yes
O12 C43 1.434(10) yes
C1 C2 1.382(10) yes
C1 C6 1.369(8) yes
C1 C35 1.525(8) yes
C2 C3 1.379(9) yes
C3 C4 1.389(8) yes
C4 C5 1.384(9) yes
C4 C7 1.492(8) yes
C5 C6 1.397(8) yes
C7 C8 1.532(7) yes
C8 C9 1.383(8) yes
C8 C13 1.377(8) yes
C9 C10 1.363(7) yes
C10 C11 1.371(7) yes
C11 C12 1.397(8) yes
C11 C14 1.534(7) yes
C12 C13 1.370(7) yes
C14 C15 1.511(7) yes
C15 C16 1.396(7) yes
C15 C20 1.390(8) yes
C16 C17 1.374(7) yes
C17 C18 1.388(8) yes
C18 C19 1.395(7) yes
C18 C21 1.522(7) yes
C19 C20 1.358(7) yes
C21 C22 1.507(7) yes
C22 C23 1.393(7) yes
C22 C27 1.387(8) yes
C23 C24 1.380(7) yes
C24 C25 1.370(8) yes
C25 C26 1.419(8) yes
C25 C28 1.506(7) yes
C26 C27 1.368(7) yes
C28 C29 1.520(8) yes
C29 C30 1.391(8) yes
C29 C34 1.364(8) yes
C30 C31 1.381(9) yes
C31 C32 1.369(8) yes
C32 C33 1.409(9) yes
C32 C35 1.501(8) yes
C33 C34 1.371(9) yes
C41 C42 1.471(13) yes
C43 C44 1.440(12) yes
O1 H1 0.840 no
O3 H3 0.840 no
O6 H6 0.840 no
O7 H7 0.840 no
O10 H10 0.840 no
C2 H2 0.950 no
C5 H5 0.950 no
C7 H7A 0.990 no
C7 H7B 0.990 no
C9 H9 0.950 no
C12 H12 0.950 no
C14 H14A 0.990 no
C14 H14B 0.990 no
C17 H17 0.950 no
C20 H20 0.950 no
C21 H21A 0.990 no
C21 H21B 0.990 no
C23 H23 0.950 no
C26 H26 0.950 no
C28 H28A 0.990 no
C28 H28B 0.990 no
C31 H31 0.950 no
C34 H34 0.950 no
C35 H35A 0.990 no
C35 H35B 0.990 no
C36 H36A 0.980 no
C36 H36B 0.980 no
C36 H36C 0.980 no
C37 H37A 0.980 no
C37 H37B 0.980 no
C37 H37C 0.980 no
C38 H38A 0.980 no
C38 H38B 0.980 no
C38 H38C 0.980 no
C39 H39A 0.980 no
C39 H39B 0.980 no
C39 H39C 0.980 no
C40 H40A 0.980 no
C40 H40B 0.980 no
C40 H40C 0.980 no
C41 H41A 0.980 no
C41 H41B 0.980 no
C41 H41C 0.980 no
C43 H43A 0.990 no
C43 H43B 0.990 no
C44 H44A 0.980 no
C44 H44B 0.980 no
C44 H44C 0.980 no

loop_
_geom_contact_atom_site_label_1
_geom_contact_atom_site_label_2
_geom_contact_distance
_geom_contact_publ_flag
_geom_contact_site_symmetry_2
O1 C7 2.788(7) no .
O1 C8 3.324(6) no .
O1 C9 3.255(6) no .
O2 O10 3.369(7) no .
O2 C2 3.586(8) no .
O2 C35 2.820(7) no .
O3 O5 2.678(6) no .
O3 C14 2.949(7) no .
O3 C15 3.475(7) no .
O3 C16 3.391(7) no .
O3 C38 3.595(8) no .
O4 C4 3.263(6) no .
O4 C5 3.157(7) no .
O4 C7 2.816(7) no .
O5 C10 3.483(6) no .
O5 C11 3.551(7) no .
O5 C14 2.797(6) no .
O6 O8 2.806(5) no .
O6 C21 2.964(7) no .
O6 C22 3.322(6) no .
O6 C27 3.296(6) no .
O7 O9 2.874(6) no .
O7 C28 2.920(7) no .
O7 C29 3.335(7) no .
O7 C30 3.358(8) no .
O8 C21 2.795(7) no .
O9 C28 2.802(7) no .
O9 C34 3.579(7) no .
O10 C1 3.421(8) no .
O10 C35 2.839(8) no .
O11 C43 2.646(10) no .
C1 C4 2.844(8) no .
C1 C31 3.404(8) no .
C1 C33 3.372(9) no .
C2 C5 2.725(8) no .
C2 C31 3.499(8) no .
C2 C32 3.126(9) no .
C3 C6 2.726(9) no .
C3 C8 3.258(7) no .
C4 C9 3.404(8) no .
C4 C13 3.222(7) no .
C5 C8 3.382(8) no .
C5 C36 2.796(10) no .
C8 C11 2.796(7) no .
C8 C37 3.566(9) no .
C9 C12 2.735(8) no .
C10 C13 2.729(8) no .
C10 C15 3.296(7) no .
C11 C16 3.423(7) no .
C11 C20 3.305(7) no .
C12 C15 3.402(7) no .
C12 C37 2.842(9) no .
C15 C18 2.814(7) no .
C16 C19 2.751(8) no .
C17 C20 2.733(7) no .
C17 C22 3.492(8) no .
C17 C38 2.846(9) no .
C18 C23 3.222(6) no .
C18 C27 3.484(7) no .
C19 C22 3.236(7) no .
C22 C25 2.822(7) no .
C23 C26 2.750(8) no .
C24 C27 2.742(7) no .
C24 C29 3.207(8) no .
C25 C30 3.489(8) no .
C25 C34 3.142(8) no .
C26 C29 3.443(7) no .
C26 C39 2.800(8) no .
C29 C32 2.831(8) no .
C30 C33 2.737(8) no .
C31 C34 2.715(8) no .
C31 C40 2.868(9) no .
C42 C44 3.525(13) no .
O1 O11 2.838(7) no .
O1 C42 3.579(10) no .
O3 O10 2.929(6) no 4_564
O3 C34 3.598(7) no 4_564
O3 C40 3.448(8) no 1_655
O6 C2 3.561(7) no 4_565
O7 C37 3.248(8) no 4_464
O10 O3 2.929(6) no 4_465
O10 C38 3.519(8) no 4_465
O11 O1 2.838(7) no .
O11 C2 3.573(8) no .
O11 C3 3.487(8) no .
O12 C23 3.506(7) no .
C2 O6 3.561(7) no 4_464
C2 O11 3.573(8) no .
C2 C43 3.587(10) no .
C3 O11 3.487(8) no .
C7 C23 3.458(7) no 2_555
C18 C18 3.503(6) no 3_666
C23 O12 3.506(7) no .
C23 C7 3.458(7) no 2_545
C34 O3 3.598(7) no 4_465
C35 C38 3.486(9) no 2_555
C37 O7 3.248(8) no 4_565
C38 O10 3.519(8) no 4_564
C38 C35 3.486(9) no 2_545
C40 O3 3.448(8) no 1_455
C40 C44 3.559(12) no 4_464
C42 O1 3.579(10) no .
C43 C2 3.587(10) no .
C44 C40 3.559(12) no 4_565
O1 H2 2.5987 no .
O1 H7B 2.4858 no .
O1 H9 2.8128 no .
O2 H5 2.6200 no .
O2 H35A 2.3583 no .
O2 H35B 3.4626 no .
O3 H9 2.4836 no .
O3 H14A 2.6875 no .
O4 H5 2.7123 no .
O4 H7A 2.5751 no .
O4 H12 2.6029 no .
O5 H3 1.8418 no .
O5 H14A 2.4020 no .
O5 H17 2.6241 no .
O6 H20 2.4737 no .
O6 H21B 2.8052 no .
O6 H39C 3.5198 no .
O7 H23 2.4935 no .
O7 H28B 2.7175 no .
O8 H6 1.9787 no .
O8 H21A 3.5972 no .
O8 H21B 2.3656 no .
O8 H26 2.6304 no .
O9 H7 2.0573 no .
O9 H28A 3.5883 no .
O9 H28B 2.3767 no .
O9 H31 2.6459 no .
O10 H34 2.5976 no .
O10 H35A 2.5359 no .
O11 H41A 3.1426 no .
O11 H41B 2.6435 no .
O11 H41C 2.6971 no .
O11 H43A 3.0025 no .
O11 H43B 2.2792 no .
O12 H41A 2.2985 no .
O12 H41B 2.9585 no .
O12 H41C 2.9271 no .
O12 H44A 2.5856 no .
O12 H44B 2.5895 no .
O12 H44C 3.2223 no .
C1 H5 3.2661 no .
C1 H31 3.4572 no .
C2 H1 2.5181 no .
C2 H31 3.3541 no .
C2 H35A 3.3127 no .
C2 H35B 2.7594 no .
C3 H5 3.2214 no .
C3 H7A 3.2841 no .
C3 H7B 2.6488 no .
C3 H9 3.5830 no .
C4 H1 2.9885 no .
C4 H2 3.2606 no .
C4 H9 3.5184 no .
C5 H7A 2.6145 no .
C5 H7B 3.2509 no .
C5 H36A 2.7003 no .
C5 H36B 2.7532 no .
C6 H2 3.1973 no .
C6 H35A 2.6100 no .
C6 H35B 3.1608 no .
C6 H36A 2.6561 no .
C6 H36B 2.6396 no .
C6 H36C 3.2269 no .
C7 H1 3.4757 no .
C7 H5 2.6849 no .
C7 H9 2.6627 no .
C8 H5 3.4994 no .
C8 H12 3.2469 no .
C9 H1 3.4685 no .
C9 H3 3.0102 no .
C9 H7A 3.2390 no .
C9 H7B 2.5918 no .
C10 H12 3.2300 no .
C10 H14A 2.7089 no .
C10 H14B 3.3136 no .
C11 H3 2.4727 no .
C11 H9 3.2374 no .
C11 H20 3.3018 no .
C12 H14A 3.2635 no .
C12 H14B 2.6035 no .
C12 H20 3.3454 no .
C12 H37B 2.7742 no .
C12 H37C 2.8092 no .
C13 H5 3.5114 no .
C13 H7A 2.7230 no .
C13 H7B 3.3231 no .
C13 H9 3.2231 no .
C13 H37A 3.1909 no .
C13 H37B 2.7025 no .
C13 H37C 2.5374 no .
C14 H3 2.5606 no .
C14 H12 2.6724 no .
C14 H20 2.6702 no .
C15 H3 2.8649 no .
C15 H12 3.4749 no .
C15 H17 3.2546 no .
C16 H3 2.6147 no .
C16 H14A 2.6190 no .
C16 H14B 3.2630 no .
C16 H20 3.2422 no .
C16 H38A 3.2045 no .
C16 H38B 2.7304 no .
C16 H38C 2.5577 no .
C17 H21A 2.5609 no .
C17 H21B 3.2000 no .
C17 H23 3.3510 no .
C17 H38B 2.8763 no .
C17 H38C 2.7037 no .
C18 H6 2.4551 no .
C18 H20 3.2499 no .
C18 H23 3.1839 no .
C19 H17 3.2351 no .
C19 H21A 3.3420 no .
C19 H21B 2.7630 no .
C20 H6 3.0152 no .
C20 H12 3.5007 no .
C20 H14A 3.2900 no .
C20 H14B 2.6512 no .
C21 H6 2.5364 no .
C21 H17 2.6510 no .
C21 H23 2.6535 no .
C22 H6 2.6884 no .
C22 H26 3.2599 no .
C23 H7 3.0440 no .
C23 H21A 2.6671 no .
C23 H21B 3.2954 no .
C24 H26 3.2433 no .
C24 H28A 3.3031 no .
C24 H28B 2.7141 no .
C25 H7 2.4198 no .
C25 H23 3.2497 no .
C25 H34 3.0641 no .
C26 H6 3.5755 no .
C26 H28A 2.5789 no .
C26 H28B 3.2437 no .
C26 H34 3.1460 no .
C26 H39B 2.6089 no .
C26 H39C 2.8564 no .
C27 H6 2.5042 no .
C27 H21A 3.2374 no .
C27 H21B 2.6153 no .
C27 H23 3.2346 no .
C27 H39A 3.2082 no .
C27 H39B 2.5517 no .
C27 H39C 2.7035 no .
C28 H7 2.4660 no .
C28 H26 2.6808 no .
C28 H34 2.6188 no .
C29 H7 2.7632 no .
C29 H26 3.5706 no .
C29 H31 3.2588 no .
C30 H7 2.6508 no .
C30 H28A 3.2523 no .
C30 H28B 2.6401 no .
C30 H34 3.2084 no .
C30 H40A 3.2407 no .
C30 H40B 2.6848 no .
C30 H40C 2.6560 no .
C31 H2 2.9725 no .
C31 H35A 3.2312 no .
C31 H35B 2.5916 no .
C31 H40B 2.8142 no .
C31 H40C 2.8059 no .
C32 H2 2.9777 no .
C32 H10 3.0863 no .
C32 H34 3.2647 no .
C33 H31 3.2237 no .
C33 H35A 2.6669 no .
C33 H35B 3.3022 no .
C34 H10 2.4390 no .
C34 H26 3.5425 no .
C34 H28A 2.6845 no .
C34 H28B 3.2873 no .
C35 H2 2.6496 no .
C35 H31 2.6465 no .
C36 H5 2.4597 no .
C36 H37A 3.4862 no .
C37 H5 3.2431 no .
C37 H12 2.5723 no .
C37 H36B 3.2330 no .
C38 H3 2.8480 no .
C38 H17 2.5416 no .
C39 H6 2.9084 no .
C39 H26 2.4827 no .
C40 H7 3.0587 no .
C40 H31 2.5456 no .
C42 H43A 2.7852 no .
C42 H43B 2.4207 no .
H1 H2 2.4414 no .
H1 H7B 3.2355 no .
H1 H9 3.0321 no .
H2 H31 2.6626 no .
H2 H35A 3.5855 no .
H2 H35B 2.6755 no .
H3 H9 3.2496 no .
H3 H14A 2.2344 no .
H3 H14B 3.5235 no .
H3 H38A 2.9926 no .
H3 H38B 3.0754 no .
H5 H7A 2.4354 no .
H5 H7B 3.5079 no .
H5 H36A 2.1816 no .
H5 H36B 2.3175 no .
H5 H36C 3.4285 no .
H5 H37A 3.0165 no .
H5 H37C 3.3912 no .
H6 H20 3.2627 no .
H6 H21A 3.5187 no .
H6 H21B 2.3162 no .
H6 H39A 3.2227 no .
H6 H39C 2.9086 no .
H7 H23 3.3031 no .
H7 H28A 3.4312 no .
H7 H28B 2.1399 no .
H7 H40A 3.2140 no .
H7 H40B 3.2102 no .
H7A H9 3.4577 no .
H7B H9 2.3764 no .
H10 H34 2.2909 no .
H10 H35A 3.3594 no .
H12 H14A 3.4994 no .
H12 H14B 2.4054 no .
H12 H20 2.9365 no .
H12 H37A 3.5389 no .
H12 H37B 2.2387 no .
H12 H37C 2.5395 no .
H14A H20 3.5584 no .
H14B H20 2.4988 no .
H17 H21A 2.3319 no .
H17 H21B 3.4014 no .
H17 H23 3.0979 no .
H17 H38A 3.5154 no .
H17 H38B 2.3808 no .
H17 H38C 2.3024 no .
H21A H23 2.5301 no .
H21B H23 3.5665 no .
H26 H28A 2.3771 no .
H26 H28B 3.4705 no .
H26 H34 2.8998 no .
H26 H39A 3.4438 no .
H26 H39B 2.1266 no .
H26 H39C 2.4145 no .
H28A H34 2.5395 no .
H28B H34 3.5440 no .
H31 H35A 3.4796 no .
H31 H35B 2.4003 no .
H31 H40A 3.5199 no .
H31 H40B 2.3444 no .
H31 H40C 2.3438 no .
H36B H37A 2.5855 no .
H36B H37C 3.1590 no .
H43A H44A 2.7988 no .
H43A H44B 2.2943 no .
H43A H44C 2.2849 no .
H43B H44A 2.2974 no .
H43B H44B 2.7987 no .
H43B H44C 2.2818 no .
O1 H14B 3.2571 no 4_464
O1 H20 3.2801 no 4_464
O1 H21A 2.7064 no 2_555
O1 H28A 3.2448 no 4_564
O1 H43B 3.1773 no .
O2 H35A 3.0612 no 3_576
O2 H38A 3.2239 no 4_465
O2 H38B 3.2215 no 2_555
O3 H10 2.1363 no 4_564
O3 H34 2.8992 no 4_564
O3 H40A 3.3926 no 1_655
O3 H40C 2.8532 no 1_655
O3 H41A 3.3273 no .
O3 H41B 3.1114 no .
O4 H5 3.2602 no 3_676
O4 H36A 3.0444 no 3_676
O4 H36B 3.4762 no 3_676
O4 H37A 3.0842 no 3_676
O5 H10 3.3400 no 4_564
O5 H21B 3.3754 no 3_666
O5 H41A 3.0039 no .
O6 H2 2.8257 no 4_565
O6 H17 3.5496 no 3_666
O6 H31 2.8369 no 4_565
O6 H35B 3.2211 no 4_565
O6 H38C 3.1086 no 3_666
O6 H40B 3.3962 no 4_565
O6 H44B 3.0954 no .
O7 H7A 3.0091 no 2_545
O7 H7B 3.5216 no 2_545
O7 H37A 2.9293 no 4_464
O7 H37B 2.9950 no 4_464
O7 H37C 3.2834 no 4_464
O7 H39B 3.0275 no 3_566
O7 H43A 3.0071 no .
O8 H28B 3.2250 no 3_566
O8 H38C 3.1098 no 3_666
O9 H14A 2.9058 no 1_455
O10 H3 3.0211 no 4_465
O10 H38A 3.0250 no 4_465
O10 H38B 3.3597 no 4_465
O10 H40A 3.0634 no 4_565
O10 H41B 3.0188 no 4_465
O10 H44C 3.0379 no .
O11 H1 2.0077 no .
O11 H2 3.1405 no .
O11 H12 2.6844 no 4_464
O11 H14B 3.0422 no 4_464
O11 H20 2.9341 no 4_464
O11 H37B 3.2125 no 4_464
O12 H1 3.4975 no .
O12 H23 3.2907 no .
C1 H17 3.5481 no 2_555
C1 H38B 3.1193 no 2_555
C1 H38C 3.3077 no 2_555
C1 H43B 3.2640 no .
C2 H17 3.2983 no 2_555
C2 H20 3.5130 no 4_464
C2 H21A 3.5090 no 2_555
C2 H43B 2.6197 no .
C3 H17 3.5027 no 2_555
C3 H21A 2.9758 no 2_555
C3 H23 3.4938 no 2_555
C3 H43B 2.8624 no .
C4 H21A 3.5769 no 2_555
C4 H23 3.0242 no 2_555
C5 H23 3.5472 no 2_555
C5 H41C 3.5452 no 2_555
C6 H38B 3.1684 no 2_555
C7 H23 2.9961 no 2_555
C7 H26 3.5000 no 4_564
C7 H37A 3.4532 no 3_676
C7 H39B 2.9478 no 4_564
C7 H39C 3.5185 no 4_564
C8 H39B 3.3243 no 4_564
C8 H39C 3.1468 no 4_564
C8 H44A 3.4829 no .
C9 H26 3.3114 no 4_564
C9 H34 3.2904 no 4_564
C9 H39B 3.6000 no 4_564
C9 H39C 3.0172 no 4_564
C10 H10 3.4741 no 4_564
C10 H34 3.5878 no 4_564
C10 H40C 3.4235 no 1_655
C11 H44A 3.3521 no .
C12 H41C 3.4898 no 4_565
C12 H44A 3.1136 no .
C13 H36A 3.4684 no 3_676
C13 H44A 3.2038 no .
C14 H28A 3.4175 no 1_655
C14 H28B 3.4063 no 1_655
C15 H21A 3.5749 no 3_666
C15 H21B 3.1531 no 3_666
C16 H21B 2.8675 no 3_666
C16 H41A 3.1384 no .
C17 H21B 3.0401 no 3_666
C17 H41A 3.1753 no .
C18 H21B 3.4672 no 3_666
C18 H44B 3.4360 no .
C19 H2 3.4015 no 4_565
C19 H21A 3.5159 no 3_666
C19 H44B 2.8903 no .
C20 H1 3.3853 no 4_565
C20 H2 3.2598 no 4_565
C20 H21A 3.4027 no 3_666
C20 H21B 3.5260 no 3_666
C20 H44A 3.4393 no .
C20 H44B 3.0579 no .
C22 H7B 3.5280 no 2_545
C23 H7A 3.3462 no 2_545
C23 H7B 2.8823 no 2_545
C23 H43A 3.2922 no .
C24 H7A 3.4790 no 2_545
C24 H7B 3.3455 no 2_545
C24 H39B 3.0571 no 3_566
C24 H43A 2.8658 no .
C25 H39B 3.3546 no 3_566
C25 H43A 3.2562 no .
C26 H7B 3.5557 no 4_465
C26 H9 3.4806 no 4_465
C28 H14A 3.0450 no 1_455
C28 H14B 3.4115 no 1_455
C29 H14A 3.0973 no 1_455
C29 H14B 3.3478 no 1_455
C29 H43A 3.0443 no .
C30 H14A 3.1021 no 1_455
C30 H43A 3.1458 no .
C31 H43A 3.3831 no .
C31 H43B 3.5399 no .
C32 H43A 3.5048 no .
C32 H43B 3.4457 no .
C33 H41B 3.0935 no 4_465
C33 H43A 3.3542 no .
C33 H44C 3.0636 no .
C34 H9 3.4062 no 4_465
C34 H41B 3.2248 no 4_465
C34 H43A 3.1348 no .
C34 H44C 3.3764 no .
C35 H36C 2.9334 no 3_576
C35 H38A 3.5329 no 2_555
C35 H38B 3.2794 no 2_555
C35 H38C 3.0854 no 2_555
C36 H35A 3.1186 no 3_576
C36 H35B 3.4666 no 3_576
C36 H38A 3.1036 no 4_465
C36 H39A 3.0794 no 2_556
C36 H41C 3.3603 no 2_555
C37 H5 3.1999 no 3_676
C37 H7 3.4475 no 4_565
C37 H7A 3.3150 no 3_676
C37 H36A 3.5258 no 3_676
C37 H41C 3.2489 no 4_565
C38 H10 3.4258 no 4_564
C38 H35A 3.4935 no 2_545
C38 H35B 2.8686 no 2_545
C38 H36C 3.2954 no 4_564
C38 H39A 3.2796 no 3_666
C38 H41A 3.1296 no .
C39 H7A 3.4071 no 4_465
C39 H7B 3.2949 no 4_465
C39 H28B 3.5216 no 3_566
C39 H36C 3.3292 no 2_546
C39 H38C 3.4417 no 3_666
C40 H3 3.5983 no 1_455
C40 H10 3.2758 no 4_464
C40 H37C 3.1944 no 4_464
C40 H44B 3.4101 no 4_464
C40 H44C 3.0191 no 4_464
C41 H3 3.4981 no .
C41 H12 3.3091 no 4_464
C41 H36A 3.2875 no 2_545
C41 H37B 3.1075 no 4_464
C41 H38B 3.2165 no .
C42 H1 2.8304 no .
C42 H12 3.2593 no 4_464
C42 H37B 3.1667 no 4_464
C43 H1 3.5062 no .
C43 H2 3.5659 no .
C44 H40A 3.2513 no 4_565
C44 H40B 3.2453 no 4_565
H1 O11 2.0077 no .
H1 O12 3.4975 no .
H1 C20 3.3853 no 4_464
H1 C42 2.8304 no .
H1 C43 3.5062 no .
H1 H14B 2.8322 no 4_464
H1 H20 2.8190 no 4_464
H1 H21A 3.2678 no 2_555
H1 H28A 3.4811 no 4_564
H1 H43B 2.7133 no .
H2 O6 2.8257 no 4_464
H2 O11 3.1405 no .
H2 C19 3.4015 no 4_464
H2 C20 3.2598 no 4_464
H2 C43 3.5659 no .
H2 H6 3.5258 no 4_464
H2 H17 3.5053 no 2_555
H2 H20 2.7100 no 4_464
H2 H43B 2.6142 no .
H3 O10 3.0211 no 4_564
H3 C40 3.5983 no 1_655
H3 C41 3.4981 no .
H3 H10 2.3153 no 4_564
H3 H34 3.5728 no 4_564
H3 H40A 3.4539 no 1_655
H3 H40C 3.1999 no 1_655
H3 H41A 3.0073 no .
H3 H41B 3.1773 no .
H5 O4 3.2602 no 3_676
H5 C37 3.1999 no 3_676
H5 H37A 2.9184 no 3_676
H5 H37B 2.9645 no 3_676
H5 H41C 3.1732 no 2_555
H6 H2 3.5258 no 4_565
H6 H31 3.1555 no 4_565
H6 H35B 3.3357 no 4_565
H6 H38C 2.9321 no 3_666
H6 H44B 3.2011 no .
H7 C37 3.4475 no 4_464
H7 H37A 3.1892 no 4_464
H7 H37B 3.3361 no 4_464
H7 H37C 3.2414 no 4_464
H7 H39B 3.2059 no 3_566
H7 H43A 3.0855 no .
H7A O7 3.0091 no 2_555
H7A C23 3.3462 no 2_555
H7A C24 3.4790 no 2_555
H7A C37 3.3150 no 3_676
H7A C39 3.4071 no 4_564
H7A H23 2.8800 no 2_555
H7A H37A 2.4880 no 3_676
H7A H37B 3.3395 no 3_676
H7A H39A 3.5030 no 4_564
H7A H39B 2.7237 no 4_564
H7A H39C 3.5059 no 4_564
H7B O7 3.5216 no 2_555
H7B C22 3.5280 no 2_555
H7B C23 2.8823 no 2_555
H7B C24 3.3455 no 2_555
H7B C26 3.5557 no 4_564
H7B C39 3.2949 no 4_564
H7B H21A 3.4408 no 2_555
H7B H23 2.6451 no 2_555
H7B H26 2.6562 no 4_564
H7B H28A 3.5416 no 4_564
H7B H39B 2.5113 no 4_564
H7B H39C 3.2506 no 4_564
H9 C26 3.4806 no 4_564
H9 C34 3.4062 no 4_564
H9 H26 2.6386 no 4_564
H9 H28A 3.2365 no 4_564
H9 H34 2.5038 no 4_564
H9 H39B 3.4478 no 4_564
H9 H39C 3.0296 no 4_564
H10 O3 2.1363 no 4_465
H10 O5 3.3400 no 4_465
H10 C10 3.4741 no 4_465
H10 C38 3.4258 no 4_465
H10 C40 3.2758 no 4_565
H10 H3 2.3153 no 4_465
H10 H38A 3.0173 no 4_465
H10 H38B 3.3956 no 4_465
H10 H40A 2.6802 no 4_565
H10 H40C 3.0063 no 4_565
H10 H41B 2.9553 no 4_465
H10 H44C 3.0677 no .
H12 O11 2.6844 no 4_565
H12 C41 3.3091 no 4_565
H12 C42 3.2593 no 4_565
H12 H41B 3.3844 no 4_565
H12 H41C 2.8153 no 4_565
H12 H44A 3.4338 no .
H14A O9 2.9058 no 1_655
H14A C28 3.0450 no 1_655
H14A C29 3.0973 no 1_655
H14A C30 3.1021 no 1_655
H14A H28A 3.0022 no 1_655
H14A H28B 2.6044 no 1_655
H14A H40C 3.5523 no 1_655
H14B O1 3.2571 no 4_565
H14B O11 3.0422 no 4_565
H14B C28 3.4115 no 1_655
H14B C29 3.3478 no 1_655
H14B H1 2.8322 no 4_565
H14B H28A 2.9623 no 1_655
H14B H28B 3.3953 no 1_655
H17 O6 3.5496 no 3_666
H17 C1 3.5481 no 2_545
H17 C2 3.2983 no 2_545
H17 C3 3.5027 no 2_545
H17 H2 3.5053 no 2_545
H17 H21B 3.4083 no 3_666
H17 H41A 3.0155 no .
H20 O1 3.2801 no 4_565
H20 O11 2.9341 no 4_565
H20 C2 3.5130 no 4_565
H20 H1 2.8190 no 4_565
H20 H2 2.7100 no 4_565
H20 H40B 3.1311 no 4_565
H20 H44A 3.4337 no .
H20 H44B 3.2274 no .
H21A O1 2.7064 no 2_545
H21A C2 3.5090 no 2_545
H21A C3 2.9758 no 2_545
H21A C4 3.5769 no 2_545
H21A C15 3.5749 no 3_666
H21A C19 3.5159 no 3_666
H21A C20 3.4027 no 3_666
H21A H1 3.2678 no 2_545
H21A H7B 3.4408 no 2_545
H21B O5 3.3754 no 3_666
H21B C15 3.1531 no 3_666
H21B C16 2.8675 no 3_666
H21B C17 3.0401 no 3_666
H21B C18 3.4672 no 3_666
H21B C20 3.5260 no 3_666
H21B H17 3.4083 no 3_666
H21B H28A 3.5578 no 3_566
H21B H38C 3.1356 no 3_666
H23 O12 3.2907 no .
H23 C3 3.4938 no 2_545
H23 C4 3.0242 no 2_545
H23 C5 3.5472 no 2_545
H23 C7 2.9961 no 2_545
H23 H7A 2.8800 no 2_545
H23 H7B 2.6451 no 2_545
H23 H41A 3.4490 no .
H23 H43A 3.5722 no .
H26 C7 3.5000 no 4_465
H26 C9 3.3114 no 4_465
H26 H7B 2.6562 no 4_465
H26 H9 2.6386 no 4_465
H28A O1 3.2448 no 4_465
H28A C14 3.4175 no 1_455
H28A H1 3.4811 no 4_465
H28A H7B 3.5416 no 4_465
H28A H9 3.2365 no 4_465
H28A H14A 3.0022 no 1_455
H28A H14B 2.9623 no 1_455
H28A H21B 3.5578 no 3_566
H28B O8 3.2250 no 3_566
H28B C14 3.4063 no 1_455
H28B C39 3.5216 no 3_566
H28B H14A 2.6044 no 1_455
H28B H14B 3.3953 no 1_455
H28B H39A 3.4998 no 3_566
H28B H39B 3.2334 no 3_566
H31 O6 2.8369 no 4_464
H31 H6 3.1555 no 4_464
H31 H39C 3.5208 no 4_464
H34 O3 2.8992 no 4_465
H34 C9 3.2904 no 4_465
H34 C10 3.5878 no 4_465
H34 H3 3.5728 no 4_465
H34 H9 2.5038 no 4_465
H34 H41B 3.1474 no 4_465
H34 H43A 3.5806 no .
H34 H44C 3.5140 no .
H35A O2 3.0612 no 3_576
H35A C36 3.1186 no 3_576
H35A C38 3.4935 no 2_555
H35A H36A 3.4183 no 3_576
H35A H36C 2.4941 no 3_576
H35A H38A 3.3296 no 2_555
H35A H38B 3.2210 no 2_555
H35A H38C 3.3480 no 2_555
H35B O6 3.2211 no 4_464
H35B C36 3.4666 no 3_576
H35B C38 2.8686 no 2_555
H35B H6 3.3357 no 4_464
H35B H36C 2.5367 no 3_576
H35B H38A 2.9270 no 2_555
H35B H38B 2.9196 no 2_555
H35B H38C 2.3094 no 2_555
H35B H39A 3.2214 no 4_464
H36A O4 3.0444 no 3_676
H36A C13 3.4684 no 3_676
H36A C37 3.5258 no 3_676
H36A C41 3.2875 no 2_555
H36A H35A 3.4183 no 3_576
H36A H37B 3.1120 no 3_676
H36A H39A 3.5629 no 2_556
H36A H41A 3.5708 no 2_555
H36A H41B 3.4419 no 2_555
H36A H41C 2.4596 no 2_555
H36B O4 3.4762 no 3_676
H36B H38A 3.1374 no 4_465
H36B H39A 2.8694 no 2_556
H36C C35 2.9334 no 3_576
H36C C38 3.2954 no 4_465
H36C C39 3.3292 no 2_556
H36C H35A 2.4941 no 3_576
H36C H35B 2.5367 no 3_576
H36C H38A 2.5655 no 4_465
H36C H38C 3.2634 no 4_465
H36C H39A 2.4551 no 2_556
H36C H39C 3.4189 no 2_556
H37A O4 3.0842 no 3_676
H37A O7 2.9293 no 4_565
H37A C7 3.4532 no 3_676
H37A H5 2.9184 no 3_676
H37A H7 3.1892 no 4_565
H37A H7A 2.4880 no 3_676
H37A H37A 3.5992 no 3_676
H37B O7 2.9950 no 4_565
H37B O11 3.2125 no 4_565
H37B C41 3.1075 no 4_565
H37B C42 3.1667 no 4_565
H37B H5 2.9645 no 3_676
H37B H7 3.3361 no 4_565
H37B H7A 3.3395 no 3_676
H37B H36A 3.1120 no 3_676
H37B H41C 2.3210 no 4_565
H37C O7 3.2834 no 4_565
H37C C40 3.1944 no 4_565
H37C H7 3.2414 no 4_565
H37C H40A 2.8135 no 4_565
H37C H40B 2.8300 no 4_565
H37C H44A 3.1402 no .
H37C H44C 3.5646 no .
H38A O2 3.2239 no 4_564
H38A O10 3.0250 no 4_564
H38A C35 3.5329 no 2_545
H38A C36 3.1036 no 4_564
H38A H10 3.0173 no 4_564
H38A H35A 3.3296 no 2_545
H38A H35B 2.9270 no 2_545
H38A H36B 3.1374 no 4_564
H38A H36C 2.5655 no 4_564
H38A H39A 2.8465 no 3_666
H38B O2 3.2215 no 2_545
H38B O10 3.3597 no 4_564
H38B C1 3.1193 no 2_545
H38B C6 3.1684 no 2_545
H38B C35 3.2794 no 2_545
H38B C41 3.2165 no .
H38B H10 3.3956 no 4_564
H38B H35A 3.2210 no 2_545
H38B H35B 2.9196 no 2_545
H38B H41A 2.4295 no .
H38B H41B 3.3483 no .
H38B H41C 3.4603 no .
H38C O6 3.1086 no 3_666
H38C O8 3.1098 no 3_666
H38C C1 3.3077 no 2_545
H38C C35 3.0854 no 2_545
H38C C39 3.4417 no 3_666
H38C H6 2.9321 no 3_666
H38C H21B 3.1356 no 3_666
H38C H35A 3.3480 no 2_545
H38C H35B 2.3094 no 2_545
H38C H36C 3.2634 no 4_564
H38C H39A 2.8749 no 3_666
H39A C36 3.0794 no 2_546
H39A C38 3.2796 no 3_666
H39A H7A 3.5030 no 4_465
H39A H28B 3.4998 no 3_566
H39A H35B 3.2214 no 4_565
H39A H36A 3.5629 no 2_546
H39A H36B 2.8694 no 2_546
H39A H36C 2.4551 no 2_546
H39A H38A 2.8465 no 3_666
H39A H38C 2.8749 no 3_666
H39B O7 3.0275 no 3_566
H39B C7 2.9478 no 4_465
H39B C8 3.3243 no 4_465
H39B C9 3.6000 no 4_465
H39B C24 3.0571 no 3_566
H39B C25 3.3546 no 3_566
H39B H7 3.2059 no 3_566
H39B H7A 2.7237 no 4_465
H39B H7B 2.5113 no 4_465
H39B H9 3.4478 no 4_465
H39B H28B 3.2334 no 3_566
H39C C7 3.5185 no 4_465
H39C C8 3.1468 no 4_465
H39C C9 3.0172 no 4_465
H39C H7A 3.5059 no 4_465
H39C H7B 3.2506 no 4_465
H39C H9 3.0296 no 4_465
H39C H31 3.5208 no 4_565
H39C H36C 3.4189 no 2_546
H39C H40C 3.5730 no 4_565
H40A O3 3.3926 no 1_455
H40A O10 3.0634 no 4_464
H40A C44 3.2513 no 4_464
H40A H3 3.4539 no 1_455
H40A H10 2.6802 no 4_464
H40A H37C 2.8135 no 4_464
H40A H44A 3.3878 no 4_464
H40A H44B 3.3733 no 4_464
H40A H44C 2.5363 no 4_464
H40B O6 3.3962 no 4_464
H40B C44 3.2453 no 4_464
H40B H20 3.1311 no 4_464
H40B H37C 2.8300 no 4_464
H40B H44A 3.2331 no 4_464
H40B H44B 2.9975 no 4_464
H40B H44C 2.9627 no 4_464
H40C O3 2.8532 no 1_455
H40C C10 3.4235 no 1_455
H40C H3 3.1999 no 1_455
H40C H10 3.0063 no 4_464
H40C H14A 3.5523 no 1_455
H40C H39C 3.5730 no 4_464
H40C H44B 3.3021 no 4_464
H40C H44C 3.0692 no 4_464
H41A O3 3.3273 no .
H41A O5 3.0039 no .
H41A C16 3.1384 no .
H41A C17 3.1753 no .
H41A C38 3.1296 no .
H41A H3 3.0073 no .
H41A H17 3.0155 no .
H41A H23 3.4490 no .
H41A H36A 3.5708 no 2_545
H41A H38B 2.4295 no .
H41B O3 3.1114 no .
H41B O10 3.0188 no 4_564
H41B C33 3.0935 no 4_564
H41B C34 3.2248 no 4_564
H41B H3 3.1773 no .
H41B H10 2.9553 no 4_564
H41B H12 3.3844 no 4_464
H41B H34 3.1474 no 4_564
H41B H36A 3.4419 no 2_545
H41B H38B 3.3483 no .
H41C C5 3.5452 no 2_545
H41C C12 3.4898 no 4_464
H41C C36 3.3603 no 2_545
H41C C37 3.2489 no 4_464
H41C H5 3.1732 no 2_545
H41C H12 2.8153 no 4_464
H41C H36A 2.4596 no 2_545
H41C H37B 2.3210 no 4_464
H41C H38B 3.4603 no .
H43A O7 3.0071 no .
H43A C23 3.2922 no .
H43A C24 2.8658 no .
H43A C25 3.2562 no .
H43A C29 3.0443 no .
H43A C30 3.1458 no .
H43A C31 3.3831 no .
H43A C32 3.5048 no .
H43A C33 3.3542 no .
H43A C34 3.1348 no .
H43A H7 3.0855 no .
H43A H23 3.5722 no .
H43A H34 3.5806 no .
H43B O1 3.1773 no .
H43B C1 3.2640 no .
H43B C2 2.6197 no .
H43B C3 2.8624 no .
H43B C31 3.5399 no .
H43B C32 3.4457 no .
H43B H1 2.7133 no .
H43B H2 2.6142 no .
H44A C8 3.4829 no .
H44A C11 3.3521 no .
H44A C12 3.1136 no .
H44A C13 3.2038 no .
H44A C20 3.4393 no .
H44A H12 3.4338 no .
H44A H20 3.4337 no .
H44A H37C 3.1402 no .
H44A H40A 3.3878 no 4_565
H44A H40B 3.2331 no 4_565
H44B O6 3.0954 no .
H44B C18 3.4360 no .
H44B C19 2.8903 no .
H44B C20 3.0579 no .
H44B C40 3.4101 no 4_565
H44B H6 3.2011 no .
H44B H20 3.2274 no .
H44B H40A 3.3733 no 4_565
H44B H40B 2.9975 no 4_565
H44B H40C 3.3021 no 4_565
H44C O10 3.0379 no .
H44C C33 3.0636 no .
H44C C34 3.3764 no .
H44C C40 3.0191 no 4_565
H44C H10 3.0677 no .
H44C H34 3.5140 no .
H44C H37C 3.5646 no .
H44C H40A 2.5363 no 4_565
H44C H40B 2.9627 no 4_565
H44C H40C 3.0692 no 4_565

loop_
_geom_hbond_atom_site_label_D
_geom_hbond_atom_site_label_H
_geom_hbond_atom_site_label_A
_geom_hbond_site_symmetry_A
_geom_hbond_distance_DA
_geom_hbond_distance_DH
_geom_hbond_distance_HA
_geom_hbond_angle_DHA
_geom_hbond_publ_flag
O1 H1 O11 . 2.838(7) 0.840 2.008 169.7 no
O3 H3 O5 . 2.678(6) 0.840 1.842 173.5 no
O6 H6 O8 . 2.806(5) 0.840 1.979 168.0 no
O7 H7 O9 . 2.874(6) 0.840 2.057 163.9 no
O10 H10 O3 4_465 2.929(6) 0.840 2.136 157.3 no

loop_
_geom_torsion_atom_site_label_1
_geom_torsion_atom_site_label_2
_geom_torsion_atom_site_label_3
_geom_torsion_atom_site_label_4
_geom_torsion
_geom_torsion_publ_flag
C36 O2 C6 C1 173.0(5) no
C36 O2 C6 C5 -7.0(8) no
C37 O4 C13 C8 150.5(5) no
C37 O4 C13 C12 -30.7(7) no
C38 O5 C16 C15 166.9(4) no
C38 O5 C16 C17 -13.9(7) no
C39 O8 C27 C22 -179.3(5) no
C39 O8 C27 C26 3.3(7) no
C40 O9 C30 C29 177.1(5) no
C40 O9 C30 C31 -4.1(7) no
C42 O12 C43 C44 -149.5(6) no
C43 O12 C42 O11 4.4(10) no
C43 O12 C42 C41 -178.0(6) no
C2 C1 C6 O2 177.0(5) no
C2 C1 C6 C5 -3.1(8) no
C6 C1 C2 C3 3.1(8) no
C2 C1 C35 C32 61.5(7) no
C35 C1 C2 C3 -177.5(5) no
C6 C1 C35 C32 -119.1(6) no
C35 C1 C6 O2 -2.5(8) no
C35 C1 C6 C5 177.5(5) no
C1 C2 C3 O1 178.3(5) no
C1 C2 C3 C4 -0.0(9) no
O1 C3 C4 C5 178.6(4) no
O1 C3 C4 C7 -3.8(7) no
C2 C3 C4 C5 -2.9(8) no
C2 C3 C4 C7 174.6(5) no
C3 C4 C5 C6 2.9(8) no
C3 C4 C7 C8 -82.2(6) no
C5 C4 C7 C8 95.2(6) no
C7 C4 C5 C6 -174.6(4) no
C4 C5 C6 O2 -179.9(5) no
C4 C5 C6 C1 0.1(8) no
C4 C7 C8 C9 100.7(5) no
C4 C7 C8 C13 -76.6(6) no
C7 C8 C9 C10 -175.8(4) no
C7 C8 C13 O4 -6.1(7) no
C7 C8 C13 C12 175.1(4) no
C9 C8 C13 O4 176.6(4) no
C9 C8 C13 C12 -2.3(7) no
C13 C8 C9 C10 1.6(7) no
C8 C9 C10 O3 -178.9(4) no
C8 C9 C10 C11 -0.6(8) no
O3 C10 C11 C12 178.4(4) no
O3 C10 C11 C14 -4.5(7) no
C9 C10 C11 C12 0.2(7) no
C9 C10 C11 C14 177.3(4) no
C10 C11 C12 C13 -0.9(7) no
C10 C11 C14 C15 -80.8(6) no
C12 C11 C14 C15 96.2(5) no
C14 C11 C12 C13 -178.1(4) no
C11 C12 C13 O4 -176.8(4) no
C11 C12 C13 C8 2.0(7) no
C11 C14 C15 C16 96.1(5) no
C11 C14 C15 C20 -83.9(5) no
C14 C15 C16 O5 0.1(6) no
C14 C15 C16 C17 -179.1(4) no
C14 C15 C20 C19 179.7(4) no
C16 C15 C20 C19 -0.3(7) no
C20 C15 C16 O5 -179.9(4) no
C20 C15 C16 C17 0.9(7) no
O5 C16 C17 C18 -179.5(4) no
C15 C16 C17 C18 -0.4(7) no
C16 C17 C18 C19 -0.8(7) no
C16 C17 C18 C21 177.7(4) no
C17 C18 C19 O6 -178.5(4) no
C17 C18 C19 C20 1.4(7) no
C17 C18 C21 C22 -107.3(5) no
C19 C18 C21 C22 71.1(6) no
C21 C18 C19 O6 3.1(7) no
C21 C18 C19 C20 -177.1(4) no
O6 C19 C20 C15 179.0(4) no
C18 C19 C20 C15 -0.8(7) no
C18 C21 C22 C23 75.8(6) no
C18 C21 C22 C27 -102.2(5) no
C21 C22 C23 C24 -176.2(4) no
C21 C22 C27 O8 -0.8(7) no
C21 C22 C27 C26 176.6(4) no
C23 C22 C27 O8 -178.8(4) no
C23 C22 C27 C26 -1.4(7) no
C27 C22 C23 C24 1.9(7) no
C22 C23 C24 O7 -179.9(4) no
C22 C23 C24 C25 -1.5(7) no
O7 C24 C25 C26 178.8(4) no
O7 C24 C25 C28 -5.9(7) no
C23 C24 C25 C26 0.5(7) no
C23 C24 C25 C28 175.7(4) no
C24 C25 C26 C27 0.0(7) no
C24 C25 C28 C29 -73.8(6) no
C26 C25 C28 C29 101.4(5) no
C28 C25 C26 C27 -175.4(4) no
C25 C26 C27 O8 177.7(4) no
C25 C26 C27 C22 0.5(7) no
C25 C28 C29 C30 104.3(5) no
C25 C28 C29 C34 -71.6(6) no
C28 C29 C30 O9 1.4(7) no
C28 C29 C30 C31 -177.4(4) no
C28 C29 C34 C33 176.1(5) no
C30 C29 C34 C33 -0.1(8) no
C34 C29 C30 O9 177.4(5) no
C34 C29 C30 C31 -1.4(7) no
O9 C30 C31 C32 -176.8(4) no
C29 C30 C31 C32 1.9(8) no
C30 C31 C32 C33 -0.8(8) no
C30 C31 C32 C35 178.2(5) no
C31 C32 C33 O10 178.3(5) no
C31 C32 C33 C34 -0.6(8) no
C31 C32 C35 C1 -93.8(6) no
C33 C32 C35 C1 85.2(7) no
C35 C32 C33 O10 -0.7(8) no
C35 C32 C33 C34 -179.6(5) no
O10 C33 C34 C29 -177.8(5) no
C32 C33 C34 C29 1.1(9) no
